data_1552308
loop_
_publ_author_name
'Kang, Kevin'
'Fuller, Jack'
'Reath, Alexander H.'
'Ziller, Joseph W.'
'Alexandrova, Anastassia'
'Yang, Jenny Y.'

_publ_section_title
;
 Installation of Internal Electric Fields by Non-Redox Active Cations in
 Transition Metal Complexes
;
_journal_name_full 'Chemical Science'
_journal_paper_doi 10.1039/C9SC02870F
_journal_year 2019
_chemical_formula_sum 'C50 H56 Ba2 F12 N4 Ni2 O26 S4'
_chemical_formula_weight 1877.32
_space_group_crystal_system triclinic
_space_group_IT_number 2
_space_group_name_Hall '-P 1'
_space_group_name_H-M_alt 'P -1'
_symmetry_space_group_name_Hall '-P 1'
_symmetry_space_group_name_H-M 'P -1'
_atom_sites_solution_hydrogens mixed
_atom_sites_solution_primary direct
_atom_sites_solution_secondary difmap
_audit_creation_method SHELXL-2014/7
_audit_update_record
;
2019-06-11 deposited with the CCDC.    2019-09-09 downloaded from the CCDC.
;
_cell_angle_alpha 80.3583(10)
_cell_angle_beta 74.2611(11)
_cell_angle_gamma 79.4090(11)
_cell_formula_units_Z 1
_cell_length_a 10.0313(10)
_cell_length_b 12.0323(12)
_cell_length_c 14.3201(14)
_cell_measurement_reflns_used 9945
_cell_measurement_temperature 88(2)
_cell_measurement_theta_max 29.02
_cell_measurement_theta_min 2.28
_cell_volume 1622.6(3)
_computing_cell_refinement 'Bruker SAINT 8.34a, 2013'
_computing_data_collection 'Bruker APEX2 2014.11-0, 2014'
_computing_data_reduction 'Bruker SAINT 8.34a, 2013'
_computing_molecular_graphics 'Bruker SHELXTL'
_computing_publication_material 'Bruker SHELXTL'
_computing_structure_refinement 'SHELXL-2014/7 (Sheldrick, 2014)'
_computing_structure_solution 'Bruker SHELXTL 2014/4'
_diffrn_ambient_temperature 88(2)
_diffrn_measured_fraction_theta_full 0.998
_diffrn_measured_fraction_theta_max 0.916
_diffrn_measurement_device_type 'Bruker SMART APEX II CCD'
_diffrn_measurement_method '\f and \w scans'
_diffrn_radiation_type MoK\a
_diffrn_radiation_wavelength 0.71073
_diffrn_reflns_av_R_equivalents 0.0205
_diffrn_reflns_av_unetI/netI 0.0251
_diffrn_reflns_Laue_measured_fraction_full 0.998
_diffrn_reflns_Laue_measured_fraction_max 0.916
_diffrn_reflns_limit_h_max 13
_diffrn_reflns_limit_h_min -13
_diffrn_reflns_limit_k_max 16
_diffrn_reflns_limit_k_min -16
_diffrn_reflns_limit_l_max 19
_diffrn_reflns_limit_l_min -19
_diffrn_reflns_number 20047
_diffrn_reflns_point_group_measured_fraction_full 0.998
_diffrn_reflns_point_group_measured_fraction_max 0.916
_diffrn_reflns_theta_full 25.500
_diffrn_reflns_theta_max 29.076
_diffrn_reflns_theta_min 1.735
_diffrn_source 'fine-focus sealed tube'
_exptl_absorpt_coefficient_mu 2.016
_exptl_absorpt_correction_T_max 0.4318
_exptl_absorpt_correction_T_min 0.3734
_exptl_absorpt_correction_type multi-scan
_exptl_absorpt_process_details 'Bruker SADABS 2014/5'
_exptl_crystal_colour red
_exptl_crystal_density_diffrn 1.921
_exptl_crystal_density_meas ?
_exptl_crystal_density_method not_measured
_exptl_crystal_description irregular
_exptl_crystal_F_000 932
_exptl_crystal_size_max 0.367
_exptl_crystal_size_mid 0.366
_exptl_crystal_size_min 0.204
_refine_diff_density_max 0.676
_refine_diff_density_min -1.380
_refine_diff_density_rms 0.086
_refine_ls_extinction_method none
_refine_ls_goodness_of_fit_ref 1.054
_refine_ls_hydrogen_treatment mixed
_refine_ls_matrix_type full
_refine_ls_number_parameters 456
_refine_ls_number_reflns 7985
_refine_ls_number_restraints 0
_refine_ls_restrained_S_all 1.054
_refine_ls_R_factor_all 0.0228
_refine_ls_R_factor_gt 0.0219
_refine_ls_shift/su_max 0.003
_refine_ls_shift/su_mean 0.000
_refine_ls_structure_factor_coef Fsqd
_refine_ls_weighting_details 'w=1/[\s^2^(Fo^2^)+(0.0259P)^2^+2.0921P] where P=(Fo^2^+2Fc^2^)/3'
_refine_ls_weighting_scheme calc
_refine_ls_wR_factor_gt 0.0589
_refine_ls_wR_factor_ref 0.0594
_reflns_Friedel_coverage 0.000
_reflns_number_gt 7701
_reflns_number_total 7985
_reflns_threshold_expression 'I > 2\s(I)'
_cod_data_source_file c9sc02870f2.cif
_cod_data_source_block jyy150
_cod_depositor_comments
;
The following automatic conversions were performed:

'_exptl_crystal_density_meas' value 'not_measured' was changed to '?'
- the value is perceived as not measured.

Automatic conversion script
Id: cif_fix_values 4973 2017-02-22 13:04:09Z antanas 
;
_cod_database_code 1552308
_shelx_shelxl_version_number 2014/7
_shelx_space_group_comment
; 
The symmetry employed for this shelxl refinement is uniquely defined 
by the following loop, which should always be used as a source of 
symmetry information in preference to the above space-group names. 
They are only intended as comments. 
;
_shelx_estimated_absorpt_t_min 0.525
_shelx_estimated_absorpt_t_max 0.684
_exptl_absorpt_special_details
; 
Reflections not merged 
20048 Corrected reflections written to file jyy150s.hkl 
Estimated minimum and maximum transmission:  0.3734  0.4318 
The ratio (0.8648) of these values is more reliable than their absolute values 
Additional spherical absorption correction applied with mu*r =  0.6000 
Lambda/2 correction factor = 0.00150 
;

loop_
_space_group_symop_operation_xyz
'x, y, z'
'-x, -y, -z'

loop_
_atom_site_label
_atom_site_type_symbol
_atom_site_fract_x
_atom_site_fract_y
_atom_site_fract_z
_atom_site_U_iso_or_equiv
_atom_site_adp_type
_atom_site_occupancy
_atom_site_site_symmetry_order
_atom_site_calc_flag
_atom_site_refinement_flags_posn
_atom_site_refinement_flags_adp
Ba1 Ba 0.77934(2) 0.60104(2) 0.68789(2) 0.00937(4) Uani 1 1 d . .
Ni1 Ni 0.72548(3) 0.31922(2) 0.83164(2) 0.01402(6) Uani 1 1 d . .
S1 S 1.04651(5) 0.65738(4) 0.48624(3) 0.01272(9) Uani 1 1 d . .
S2 S 0.75546(5) 0.07432(4) 1.17776(4) 0.01447(9) Uani 1 1 d . .
F1 F 1.05374(16) 0.87227(11) 0.49591(11) 0.0292(3) Uani 1 1 d . .
F2 F 1.25514(14) 0.77627(12) 0.43999(12) 0.0290(3) Uani 1 1 d . .
F3 F 1.10942(15) 0.82717(12) 0.34966(10) 0.0254(3) Uani 1 1 d . .
F4 F 0.83889(18) 0.06567(13) 1.33827(11) 0.0322(3) Uani 1 1 d . .
F5 F 0.84605(15) -0.09835(11) 1.29425(11) 0.0259(3) Uani 1 1 d . .
F6 F 0.64798(16) -0.00475(14) 1.36078(11) 0.0346(4) Uani 1 1 d . .
O1 O 0.83510(15) 0.43085(11) 0.82679(10) 0.0136(3) Uani 1 1 d . .
O2 O 0.62348(14) 0.42903(11) 0.75828(10) 0.0119(3) Uani 1 1 d . .
O3 O 0.53950(15) 0.59541(12) 0.62871(11) 0.0148(3) Uani 1 1 d . .
O4 O 0.61155(15) 0.80524(12) 0.62807(10) 0.0148(3) Uani 1 1 d . .
O5 O 0.83420(15) 0.81555(11) 0.70957(11) 0.0147(3) Uani 1 1 d . .
O6 O 0.93905(15) 0.61704(12) 0.81600(11) 0.0143(3) Uani 1 1 d . .
O7 O 1.06780(15) 0.62728(13) 0.58393(11) 0.0186(3) Uani 1 1 d . .
O8 O 0.90020(15) 0.68892(13) 0.48571(11) 0.0173(3) Uani 1 1 d . .
O9 O 0.87202(19) 0.41749(13) 0.58397(13) 0.0276(4) Uani 1 1 d . .
O10 O 0.89852(16) 0.06427(13) 1.12040(11) 0.0199(3) Uani 1 1 d . .
O11 O 0.69159(17) 0.18969(13) 1.19475(12) 0.0230(3) Uani 1 1 d . .
O12 O 0.66728(19) 0.00756(15) 1.15295(13) 0.0287(4) Uani 1 1 d . .
O13 O 0.56513(17) 0.69431(13) 0.83470(11) 0.0185(3) Uani 1 1 d . .
H13 H 0.505(4) 0.733(3) 0.819(2) 0.036(9) Uiso 1 1 d . .
N1 N 0.83961(19) 0.20539(14) 0.89061(12) 0.0151(3) Uani 1 1 d . .
N2 N 0.60653(19) 0.21303(14) 0.84947(13) 0.0158(3) Uani 1 1 d . .
C1 C 0.9477(2) 0.41976(16) 0.86100(14) 0.0123(3) Uani 1 1 d . .
C2 C 1.0107(2) 0.51839(17) 0.85404(14) 0.0135(4) Uani 1 1 d . .
C3 C 1.1320(2) 0.51252(19) 0.88418(15) 0.0173(4) Uani 1 1 d . .
H3 H 1.1742 0.5791 0.8766 0.021 Uiso 1 1 calc R U
C4 C 1.1927(2) 0.4078(2) 0.92606(16) 0.0201(4) Uani 1 1 d . .
H4 H 1.2752 0.4038 0.9476 0.024 Uiso 1 1 calc R U
C5 C 1.1331(2) 0.31203(19) 0.93566(15) 0.0184(4) Uani 1 1 d . .
H5 H 1.1744 0.2417 0.9643 0.022 Uiso 1 1 calc R U
C6 C 1.0102(2) 0.31588(17) 0.90352(14) 0.0150(4) Uani 1 1 d . .
C7 C 0.9527(2) 0.21259(17) 0.91395(14) 0.0165(4) Uani 1 1 d . .
H7 H 1.0017 0.1444 0.9400 0.020 Uiso 1 1 calc R U
C8 C 0.7965(2) 0.09228(17) 0.90058(16) 0.0196(4) Uani 1 1 d . .
H8A H 0.8253 0.0419 0.9561 0.024 Uiso 1 1 calc R U
H8B H 0.8398 0.0561 0.8401 0.024 Uiso 1 1 calc R U
C9 C 0.6392(2) 0.11263(18) 0.91860(16) 0.0208(4) Uani 1 1 d . .
H9A H 0.6050 0.0455 0.9065 0.025 Uiso 1 1 calc R U
H9B H 0.5948 0.1276 0.9869 0.025 Uiso 1 1 calc R U
C10 C 0.5044(2) 0.21830(17) 0.80969(15) 0.0163(4) Uani 1 1 d . .
H10 H 0.4551 0.1547 0.8249 0.020 Uiso 1 1 calc R U
C11 C 0.4591(2) 0.31249(17) 0.74440(15) 0.0151(4) Uani 1 1 d . .
C12 C 0.3444(2) 0.30415(19) 0.70779(16) 0.0194(4) Uani 1 1 d . .
H12 H 0.3035 0.2360 0.7242 0.023 Uiso 1 1 calc R U
C13 C 0.2916(2) 0.3933(2) 0.64883(17) 0.0212(4) Uani 1 1 d . .
H13A H 0.2123 0.3882 0.6265 0.025 Uiso 1 1 calc R U
C14 C 0.3553(2) 0.49236(19) 0.62164(16) 0.0189(4) Uani 1 1 d . .
H14 H 0.3199 0.5537 0.5797 0.023 Uiso 1 1 calc R U
C15 C 0.4694(2) 0.50147(17) 0.65557(15) 0.0145(4) Uani 1 1 d . .
C16 C 0.5218(2) 0.41284(17) 0.72130(14) 0.0129(4) Uani 1 1 d . .
C17 C 0.4708(2) 0.69525(17) 0.57983(16) 0.0171(4) Uani 1 1 d . .
H17A H 0.3835 0.7261 0.6252 0.021 Uiso 1 1 calc R U
H17B H 0.4463 0.6750 0.5230 0.021 Uiso 1 1 calc R U
C18 C 0.5682(2) 0.78346(18) 0.54621(15) 0.0169(4) Uani 1 1 d . .
H18A H 0.6510 0.7557 0.4956 0.020 Uiso 1 1 calc R U
H18B H 0.5197 0.8547 0.5172 0.020 Uiso 1 1 calc R U
C19 C 0.6846(2) 0.90161(17) 0.60556(16) 0.0178(4) Uani 1 1 d . .
H19A H 0.6222 0.9715 0.5885 0.021 Uiso 1 1 calc R U
H19B H 0.7666 0.8909 0.5492 0.021 Uiso 1 1 calc R U
C20 C 0.7312(2) 0.91202(16) 0.69441(16) 0.0176(4) Uani 1 1 d . .
H20A H 0.7718 0.9834 0.6847 0.021 Uiso 1 1 calc R U
H20B H 0.6503 0.9141 0.7522 0.021 Uiso 1 1 calc R U
C21 C 0.8810(2) 0.81849(17) 0.79476(16) 0.0176(4) Uani 1 1 d . .
H21A H 0.8018 0.8130 0.8535 0.021 Uiso 1 1 calc R U
H21B H 0.9156 0.8917 0.7900 0.021 Uiso 1 1 calc R U
C22 C 0.9962(2) 0.72133(17) 0.80439(16) 0.0162(4) Uani 1 1 d . .
H22A H 1.0750 0.7252 0.7453 0.019 Uiso 1 1 calc R U
H22B H 1.0314 0.7251 0.8619 0.019 Uiso 1 1 calc R U
C23 C 1.1197(2) 0.79050(17) 0.44091(15) 0.0155(4) Uani 1 1 d . .
C24 C 0.7730(2) 0.00587(18) 1.29886(16) 0.0184(4) Uani 1 1 d . .
C25 C 0.5064(3) 0.6198(2) 0.91787(16) 0.0235(5) Uani 1 1 d . .
H25A H 0.4366 0.5832 0.9027 0.035 Uiso 1 1 calc R U
H25B H 0.4616 0.6635 0.9729 0.035 Uiso 1 1 calc R U
H25C H 0.5807 0.5614 0.9353 0.035 Uiso 1 1 calc R U

loop_
_atom_site_aniso_label
_atom_site_aniso_U_11
_atom_site_aniso_U_22
_atom_site_aniso_U_33
_atom_site_aniso_U_23
_atom_site_aniso_U_13
_atom_site_aniso_U_12
Ba1 0.00960(6) 0.00871(6) 0.01017(6) -0.00116(4) -0.00276(4) -0.00187(4)
Ni1 0.01614(12) 0.01144(12) 0.01485(13) -0.00079(9) -0.00401(10) -0.00344(9)
S1 0.0132(2) 0.0106(2) 0.0133(2) -0.00226(16) -0.00055(17) -0.00261(16)
S2 0.0139(2) 0.0141(2) 0.0162(2) 0.00073(17) -0.00520(18) -0.00412(17)
F1 0.0351(8) 0.0165(6) 0.0346(8) -0.0115(6) 0.0015(6) -0.0080(6)
F2 0.0153(6) 0.0308(7) 0.0419(9) 0.0074(6) -0.0115(6) -0.0105(5)
F3 0.0309(7) 0.0259(7) 0.0199(7) 0.0080(5) -0.0092(6) -0.0113(6)
F4 0.0529(10) 0.0288(7) 0.0234(7) 0.0000(6) -0.0194(7) -0.0160(7)
F5 0.0269(7) 0.0172(6) 0.0343(8) 0.0036(5) -0.0148(6) -0.0003(5)
F6 0.0259(7) 0.0400(9) 0.0256(8) 0.0119(6) 0.0041(6) -0.0041(6)
O1 0.0143(6) 0.0110(6) 0.0172(7) 0.0004(5) -0.0070(5) -0.0037(5)
O2 0.0115(6) 0.0117(6) 0.0143(6) -0.0001(5) -0.0055(5) -0.0040(5)
O3 0.0135(6) 0.0131(6) 0.0194(7) 0.0013(5) -0.0089(6) -0.0018(5)
O4 0.0174(7) 0.0129(6) 0.0143(7) 0.0009(5) -0.0050(6) -0.0031(5)
O5 0.0178(7) 0.0105(6) 0.0169(7) -0.0021(5) -0.0062(6) -0.0014(5)
O6 0.0163(7) 0.0113(6) 0.0181(7) -0.0003(5) -0.0082(6) -0.0049(5)
O7 0.0144(7) 0.0229(7) 0.0164(7) 0.0033(6) -0.0044(6) -0.0015(6)
O8 0.0146(7) 0.0220(7) 0.0172(7) -0.0005(6) -0.0059(6) -0.0067(6)
O9 0.0332(9) 0.0164(7) 0.0263(9) -0.0096(6) 0.0112(7) -0.0076(7)
O10 0.0179(7) 0.0225(7) 0.0167(7) -0.0027(6) -0.0003(6) -0.0019(6)
O11 0.0203(8) 0.0171(7) 0.0272(9) 0.0012(6) -0.0042(7) 0.0022(6)
O12 0.0334(9) 0.0280(9) 0.0333(10) 0.0048(7) -0.0196(8) -0.0176(7)
O13 0.0164(7) 0.0189(7) 0.0157(7) 0.0022(6) -0.0015(6) 0.0008(6)
N1 0.0224(9) 0.0092(7) 0.0123(8) -0.0011(6) -0.0034(7) -0.0002(6)
N2 0.0197(8) 0.0132(8) 0.0143(8) -0.0004(6) -0.0015(7) -0.0072(6)
C1 0.0129(8) 0.0132(8) 0.0100(8) -0.0015(7) -0.0024(7) -0.0004(7)
C2 0.0134(9) 0.0158(9) 0.0114(9) -0.0030(7) -0.0033(7) -0.0007(7)
C3 0.0139(9) 0.0231(10) 0.0165(10) -0.0060(8) -0.0044(8) -0.0026(8)
C4 0.0155(9) 0.0288(11) 0.0167(10) -0.0061(8) -0.0071(8) 0.0029(8)
C5 0.0176(10) 0.0221(10) 0.0140(9) -0.0020(8) -0.0061(8) 0.0044(8)
C6 0.0164(9) 0.0158(9) 0.0107(9) -0.0015(7) -0.0027(7) 0.0015(7)
C7 0.0216(10) 0.0132(9) 0.0106(9) 0.0001(7) -0.0014(8) 0.0026(7)
C8 0.0288(11) 0.0103(9) 0.0198(10) -0.0018(7) -0.0068(9) -0.0017(8)
C9 0.0271(11) 0.0154(9) 0.0189(10) 0.0021(8) -0.0036(9) -0.0076(8)
C10 0.0170(9) 0.0148(9) 0.0175(10) -0.0049(7) 0.0007(8) -0.0085(7)
C11 0.0138(9) 0.0173(9) 0.0156(9) -0.0051(7) -0.0014(7) -0.0066(7)
C12 0.0168(10) 0.0236(10) 0.0205(10) -0.0084(8) -0.0015(8) -0.0094(8)
C13 0.0141(9) 0.0314(11) 0.0229(11) -0.0118(9) -0.0059(8) -0.0059(8)
C14 0.0145(9) 0.0247(10) 0.0196(10) -0.0066(8) -0.0068(8) -0.0013(8)
C15 0.0121(9) 0.0171(9) 0.0150(9) -0.0051(7) -0.0025(7) -0.0026(7)
C16 0.0108(8) 0.0155(9) 0.0131(9) -0.0056(7) -0.0008(7) -0.0030(7)
C17 0.0154(9) 0.0171(9) 0.0193(10) 0.0007(8) -0.0093(8) 0.0014(7)
C18 0.0187(10) 0.0171(9) 0.0145(9) 0.0010(7) -0.0075(8) 0.0005(7)
C19 0.0199(10) 0.0116(9) 0.0208(10) 0.0025(7) -0.0057(8) -0.0026(7)
C20 0.0202(10) 0.0081(8) 0.0237(11) -0.0012(7) -0.0055(8) -0.0006(7)
C21 0.0216(10) 0.0151(9) 0.0191(10) -0.0057(8) -0.0072(8) -0.0036(8)
C22 0.0176(9) 0.0133(9) 0.0217(10) -0.0031(7) -0.0086(8) -0.0061(7)
C23 0.0148(9) 0.0136(9) 0.0186(10) -0.0015(7) -0.0048(8) -0.0031(7)
C24 0.0185(10) 0.0171(9) 0.0192(10) 0.0006(8) -0.0048(8) -0.0042(8)
C25 0.0266(11) 0.0221(10) 0.0156(10) 0.0022(8) 0.0010(9) -0.0012(9)

loop_
_atom_type_symbol
_atom_type_description
_atom_type_scat_dispersion_real
_atom_type_scat_dispersion_imag
_atom_type_scat_source
C C 0.0033 0.0016 'International Tables Vol C Tables 4.2.6.8 and 6.1.1.4'
H H 0.0000 0.0000 'International Tables Vol C Tables 4.2.6.8 and 6.1.1.4'
N N 0.0061 0.0033 'International Tables Vol C Tables 4.2.6.8 and 6.1.1.4'
O O 0.0106 0.0060 'International Tables Vol C Tables 4.2.6.8 and 6.1.1.4'
F F 0.0171 0.0103 'International Tables Vol C Tables 4.2.6.8 and 6.1.1.4'
S S 0.1246 0.1234 'International Tables Vol C Tables 4.2.6.8 and 6.1.1.4'
Ni Ni 0.3393 1.1124 'International Tables Vol C Tables 4.2.6.8 and 6.1.1.4'
Ba Ba -0.3244 2.2819 'International Tables Vol C Tables 4.2.6.8 and 6.1.1.4'

loop_
_geom_angle_atom_site_label_1
_geom_angle_atom_site_label_2
_geom_angle_atom_site_label_3
_geom_angle
_geom_angle_site_symmetry_1
O1 Ba1 O2 56.76(4) .
O1 Ba1 O9 77.89(5) .
O2 Ba1 O9 66.92(5) .
O1 Ba1 O3 114.91(4) .
O2 Ba1 O3 58.25(4) .
O9 Ba1 O3 80.74(5) .
O1 Ba1 O13 86.81(4) .
O2 Ba1 O13 77.53(4) .
O9 Ba1 O13 144.15(5) .
O3 Ba1 O13 76.67(5) .
O1 Ba1 O6 56.61(4) .
O2 Ba1 O6 110.55(4) .
O9 Ba1 O6 114.60(5) .
O3 Ba1 O6 157.21(4) .
O13 Ba1 O6 81.55(5) .
O1 Ba1 O5 114.92(4) .
O2 Ba1 O5 148.00(4) .
O9 Ba1 O5 144.87(5) .
O3 Ba1 O5 117.49(4) .
O13 Ba1 O5 70.95(4) .
O6 Ba1 O5 59.96(4) .
O1 Ba1 O4 150.61(4) .
O2 Ba1 O4 110.90(4) .
O9 Ba1 O4 124.49(5) .
O3 Ba1 O4 58.42(4) .
O13 Ba1 O4 63.90(4) .
O6 Ba1 O4 116.94(4) .
O5 Ba1 O4 59.49(4) .
O1 Ba1 O8 140.03(4) .
O2 Ba1 O8 129.35(4) .
O9 Ba1 O8 72.75(5) .
O3 Ba1 O8 86.63(4) .
O13 Ba1 O8 132.30(4) .
O6 Ba1 O8 113.40(4) .
O5 Ba1 O8 78.41(4) .
O4 Ba1 O8 69.24(4) .
O1 Ba1 O7 97.98(4) .
O2 Ba1 O7 137.80(4) .
O9 Ba1 O7 75.45(5) .
O3 Ba1 O7 133.90(4) .
O13 Ba1 O7 139.38(5) .
O6 Ba1 O7 68.39(4) .
O5 Ba1 O7 70.53(4) .
O4 Ba1 O7 105.72(4) .
O8 Ba1 O7 48.86(4) .
O1 Ba1 S1 117.98(3) .
O2 Ba1 S1 135.42(3) .
O9 Ba1 S1 68.83(4) .
O3 Ba1 S1 109.47(3) .
O13 Ba1 S1 145.47(3) .
O6 Ba1 S1 92.30(3) .
O5 Ba1 S1 76.56(3) .
O4 Ba1 S1 89.77(3) .
O8 Ba1 S1 24.69(3) .
O7 Ba1 S1 24.69(3) .
O1 Ba1 Ni1 28.74(3) .
O2 Ba1 Ni1 29.03(3) .
O9 Ba1 Ni1 64.53(4) .
O3 Ba1 Ni1 87.05(3) .
O13 Ba1 Ni1 86.69(3) .
O6 Ba1 Ni1 85.07(3) .
O5 Ba1 Ni1 140.21(3) .
O4 Ba1 Ni1 137.89(3) .
O8 Ba1 Ni1 137.28(3) .
O7 Ba1 Ni1 115.97(3) .
S1 Ba1 Ni1 126.822(9) .
N2 Ni1 N1 86.70(8) .
N2 Ni1 O1 173.86(7) .
N1 Ni1 O1 93.26(7) .
N2 Ni1 O2 93.88(7) .
N1 Ni1 O2 173.35(7) .
O1 Ni1 O2 86.87(6) .
N2 Ni1 Ba1 137.95(6) .
N1 Ni1 Ba1 133.51(6) .
O1 Ni1 Ba1 44.00(4) .
O2 Ni1 Ba1 44.66(4) .
O9 S1 O7 115.35(10) 2_766
O9 S1 O8 115.47(10) 2_766
O7 S1 O8 112.91(9) .
O9 S1 C23 102.86(10) 2_766
O7 S1 C23 104.45(9) .
O8 S1 C23 103.80(9) .
O9 S1 Ba1 128.65(7) 2_766
O7 S1 Ba1 57.38(6) .
O8 S1 Ba1 57.26(6) .
C23 S1 Ba1 128.49(7) .
O10 S2 O12 115.52(11) .
O10 S2 O11 114.48(10) .
O12 S2 O11 114.83(11) .
O10 S2 C24 102.68(10) .
O12 S2 C24 103.57(10) .
O11 S2 C24 103.36(10) .
C1 O1 Ni1 127.80(12) .
C1 O1 Ba1 122.32(12) .
Ni1 O1 Ba1 107.26(6) .
C16 O2 Ni1 126.69(12) .
C16 O2 Ba1 123.80(12) .
Ni1 O2 Ba1 106.31(6) .
C15 O3 C17 116.21(15) .
C15 O3 Ba1 121.66(11) .
C17 O3 Ba1 121.61(11) .
C19 O4 C18 112.41(15) .
C19 O4 Ba1 112.18(11) .
C18 O4 Ba1 106.59(11) .
C21 O5 C20 111.43(15) .
C21 O5 Ba1 115.06(11) .
C20 O5 Ba1 116.98(11) .
C2 O6 C22 117.80(15) .
C2 O6 Ba1 118.62(11) .
C22 O6 Ba1 117.21(11) .
S1 O7 Ba1 97.93(7) .
S1 O8 Ba1 98.06(7) .
S1 O9 Ba1 162.28(10) 2_766
C25 O13 Ba1 118.22(13) .
C7 N1 C8 118.99(17) .
C7 N1 Ni1 128.60(14) .
C8 N1 Ni1 112.09(13) .
C10 N2 C9 119.81(17) .
C10 N2 Ni1 127.91(15) .
C9 N2 Ni1 112.28(14) .
O1 C1 C6 124.25(18) .
O1 C1 C2 118.22(17) .
C6 C1 C2 117.53(18) .
O6 C2 C3 124.82(18) .
O6 C2 C1 113.68(16) .
C3 C2 C1 121.50(18) .
C2 C3 C4 119.9(2) .
C5 C4 C3 120.02(19) .
C4 C5 C6 120.94(19) .
C1 C6 C5 120.09(19) .
C1 C6 C7 121.09(18) .
C5 C6 C7 118.81(18) .
N1 C7 C6 124.83(18) .
N1 C8 C9 106.09(17) .
N2 C9 C8 105.76(17) .
N2 C10 C11 125.19(18) .
C16 C11 C12 120.89(19) .
C16 C11 C10 121.33(18) .
C12 C11 C10 117.69(18) .
C13 C12 C11 120.7(2) .
C12 C13 C14 119.62(19) .
C15 C14 C13 120.6(2) .
O3 C15 C14 123.19(19) .
O3 C15 C16 115.70(16) .
C14 C15 C16 121.11(19) .
O2 C16 C11 123.91(18) .
O2 C16 C15 119.08(17) .
C11 C16 C15 117.01(17) .
O3 C17 C18 108.92(16) .
O4 C18 C17 109.26(16) .
O4 C19 C20 107.55(16) .
O5 C20 C19 108.40(16) .
O5 C21 C22 110.12(16) .
O6 C22 C21 107.54(16) .
F1 C23 F3 107.89(17) .
F1 C23 F2 107.87(17) .
F3 C23 F2 107.34(17) .
F1 C23 S1 111.57(14) .
F3 C23 S1 110.82(14) .
F2 C23 S1 111.17(14) .
F5 C24 F4 107.54(17) .
F5 C24 F6 107.32(17) .
F4 C24 F6 107.56(19) .
F5 C24 S2 111.20(15) .
F4 C24 S2 111.45(14) .
F6 C24 S2 111.56(15) .

loop_
_geom_bond_atom_site_label_1
_geom_bond_atom_site_label_2
_geom_bond_distance
_geom_bond_site_symmetry_2
Ba1 O1 2.6983(14) .
Ba1 O2 2.7166(13) .
Ba1 O9 2.7482(16) .
Ba1 O3 2.7742(14) .
Ba1 O13 2.7838(16) .
Ba1 O6 2.7920(14) .
Ba1 O5 2.8185(14) .
Ba1 O4 2.8567(14) .
Ba1 O8 2.9175(15) .
Ba1 O7 2.9207(15) .
Ba1 S1 3.4343(5) .
Ba1 Ni1 3.7095(4) .
Ni1 N2 1.8459(17) .
Ni1 N1 1.8602(17) .
Ni1 O1 1.8678(14) .
Ni1 O2 1.8756(14) .
S1 O9 1.4412(16) 2_766
S1 O7 1.4484(15) .
S1 O8 1.4486(15) .
S1 C23 1.831(2) .
S2 O10 1.4418(16) .
S2 O12 1.4426(16) .
S2 O11 1.4487(16) .
S2 C24 1.830(2) .
F1 C23 1.328(2) .
F2 C23 1.334(2) .
F3 C23 1.333(2) .
F4 C24 1.336(3) .
F5 C24 1.333(2) .
F6 C24 1.339(3) .
O1 C1 1.325(2) .
O2 C16 1.327(2) .
O3 C15 1.386(2) .
O3 C17 1.443(2) .
O4 C19 1.430(2) .
O4 C18 1.433(2) .
O5 C21 1.429(2) .
O5 C20 1.435(2) .
O6 C2 1.380(2) .
O6 C22 1.440(2) .
O9 S1 1.4412(16) 2_766
O13 C25 1.423(3) .
N1 C7 1.288(3) .
N1 C8 1.475(3) .
N2 C10 1.288(3) .
N2 C9 1.475(3) .
C1 C6 1.411(3) .
C1 C2 1.421(3) .
C2 C3 1.383(3) .
C3 C4 1.407(3) .
C4 C5 1.364(3) .
C5 C6 1.418(3) .
C6 C7 1.433(3) .
C8 C9 1.509(3) .
C10 C11 1.432(3) .
C11 C16 1.412(3) .
C11 C12 1.413(3) .
C12 C13 1.369(3) .
C13 C14 1.404(3) .
C14 C15 1.387(3) .
C15 C16 1.423(3) .
C17 C18 1.505(3) .
C19 C20 1.500(3) .
C21 C22 1.503(3) .
